data_7048031
loop_
_publ_author_name
'Hashimoto, Koichi'
'Koide, Taro'
'Okawara, Toru'
'Shimakoshi, Hisashi'
'Hori, Yuta'
'Shiota, Yoshihito'
'Yoshizawa, Kazunari'
'Hisaeda, Yoshio'

_publ_section_title
;
 Redox behaviour of the \b-dihydroporphycene cobalt complex: study on the
 effect of hydrogenation of the ligand.
;
_journal_issue 3
_journal_name_full 'Dalton transactions (Cambridge, England : 2003)'
_journal_page_first 872
_journal_page_last 881
_journal_paper_doi 10.1039/c8dt03743d
_journal_volume 48
_journal_year 2019
_chemical_formula_sum 'C32 H38 Co N4'
_chemical_formula_weight 537.59
_space_group_crystal_system triclinic
_space_group_IT_number 2
_space_group_name_Hall '-P 1'
_space_group_name_H-M_alt 'P -1'
_symmetry_space_group_name_Hall '-P 1'
_symmetry_space_group_name_H-M 'P -1'
_atom_sites_solution_hydrogens geom
_atom_sites_solution_primary direct
_atom_sites_solution_secondary difmap
_audit_creation_method 'APEX2 v2010.1-2'
_audit_update_record
;
2018-09-11 deposited with the CCDC.
2018-10-31 downloaded from the CCDC.
;
_cell_angle_alpha 90.328(4)
_cell_angle_beta 101.043(4)
_cell_angle_gamma 92.185(4)
_cell_formula_units_Z 2
_cell_length_a 9.882(2)
_cell_length_b 10.547(3)
_cell_length_c 12.689(3)
_cell_measurement_reflns_used 4529
_cell_measurement_temperature 100.(2)
_cell_measurement_theta_max 24.95
_cell_measurement_theta_min 1.64
_cell_volume 1297.0(5)
_computing_cell_refinement 'SAINT V7.68A (Bruker AXS, 2009)'
_computing_data_reduction 'SAINT V7.68A (Bruker AXS, 2009)'
_computing_structure_refinement 'SHELXL-97 (Sheldrick, 2008)'
_computing_structure_solution 'SHELXS-97 (Sheldrick, 2008)'
_diffrn_ambient_temperature 100.(2)
_diffrn_measured_fraction_theta_full 0.996
_diffrn_measured_fraction_theta_max 0.996
_diffrn_measurement_device_type 'Bruker SMART APEX CCD'
_diffrn_measurement_method 'phi and omega scans'
_diffrn_radiation_monochromator graphite
_diffrn_radiation_source 'fine focus sealed tube'
_diffrn_radiation_type MoK\a
_diffrn_radiation_wavelength 0.71073
_diffrn_reflns_av_R_equivalents 0.0995
_diffrn_reflns_av_sigmaI/netI 0.1093
_diffrn_reflns_limit_h_max 11
_diffrn_reflns_limit_h_min -11
_diffrn_reflns_limit_k_max 12
_diffrn_reflns_limit_k_min -12
_diffrn_reflns_limit_l_max 15
_diffrn_reflns_limit_l_min -15
_diffrn_reflns_number 14006
_diffrn_reflns_theta_full 24.95
_diffrn_reflns_theta_max 24.95
_diffrn_reflns_theta_min 1.64
_exptl_absorpt_coefficient_mu 0.691
_exptl_absorpt_correction_T_max 0.97
_exptl_absorpt_correction_T_min 0.78
_exptl_absorpt_correction_type multi-scan
_exptl_absorpt_process_details 'SADABS V2008/1 (Bruker AXS)'
_exptl_crystal_colour violet
_exptl_crystal_density_diffrn 1.377
_exptl_crystal_density_method 'not measured'
_exptl_crystal_description needle
_exptl_crystal_F_000 570
_exptl_crystal_size_max 0.38
_exptl_crystal_size_mid 0.10
_exptl_crystal_size_min 0.05
_refine_diff_density_max 0.484
_refine_diff_density_min -0.378
_refine_ls_extinction_method none
_refine_ls_goodness_of_fit_ref 1.250
_refine_ls_hydrogen_treatment mixed
_refine_ls_matrix_type full
_refine_ls_number_parameters 668
_refine_ls_number_reflns 4529
_refine_ls_number_restraints 1820
_refine_ls_restrained_S_all 1.136
_refine_ls_R_factor_all 0.1303
_refine_ls_R_factor_gt 0.0614
_refine_ls_shift/su_max 0.022
_refine_ls_shift/su_mean 0.001
_refine_ls_structure_factor_coef Fsqd
_refine_ls_weighting_details 'calc w=1/[\s^2^(Fo^2^)+(0.0000P)^2^+0.0000P] where P=(Fo^2^+2Fc^2^)/3'
_refine_ls_weighting_scheme calc
_refine_ls_wR_factor_gt 0.0943
_refine_ls_wR_factor_ref 0.1086
_reflns_number_gt 2572
_reflns_number_total 4529
_reflns_threshold_expression >2sigma(I)
_cod_data_source_file c8dt03743d2.cif
_cod_data_source_block I
_cod_depositor_comments 'Adding full bibliography for 7048031.cif.'
_cod_database_code 7048031

loop_
_space_group_symop_operation_xyz
'x, y, z'
'-x, -y, -z'

loop_
_atom_site_type_symbol
_atom_site_label
_atom_site_fract_x
_atom_site_fract_y
_atom_site_fract_z
_atom_site_U_iso_or_equiv
_atom_site_adp_type
_atom_site_calc_flag
_atom_site_refinement_flags
_atom_site_occupancy
_atom_site_disorder_assembly
_atom_site_disorder_group
C C1A 0.746(2) 1.1029(17) 0.8073(14) 0.034(3) Uani d PDU 0.157(2) A 1
H H1AA 0.678 1.0671 0.8497 0.041 Uiso calc PR 0.157(2) A 1
C C2A 0.858(3) 1.0058(18) 0.7972(18) 0.032(3) Uani d PDU 0.157(2) A 1
H H2AA 0.9509 1.0412 0.829 0.039 Uiso calc PR 0.157(2) A 1
H H2AB 0.8408 0.9259 0.8339 0.039 Uiso calc PR 0.157(2) A 1
C C3A 0.845(2) 0.984(2) 0.6839(19) 0.027(2) Uani d PDU 0.157(2) A 1
C C4A 0.927(3) 0.904(3) 0.636(2) 0.024(3) Uani d PDU 0.157(2) A 1
C C5A 1.036(3) 0.820(3) 0.6730(18) 0.028(2) Uani d PDU 0.157(2) A 1
H H15A 1.0807 0.8113 0.7456 0.033 Uiso calc PR 0.157(2) A 1
C C6A 1.064(3) 0.754(3) 0.5886(18) 0.027(2) Uani d PDU 0.157(2) A 1
C C7A 0.964(3) 0.799(3) 0.4973(17) 0.026(3) Uani d PDU 0.157(2) A 1
C C8A 0.957(3) 0.760(3) 0.3937(17) 0.031(3) Uani d PDU 0.157(2) A 1
H H18A 1.0241 0.6983 0.39 0.037 Uiso calc PR 0.157(2) A 1
C C9A 0.883(3) 0.783(3) 0.2924(18) 0.034(3) Uani d PDU 0.157(2) A 1
H H19A 0.9037 0.7367 0.2334 0.041 Uiso calc PR 0.157(2) A 1
C C10A 0.775(2) 0.874(2) 0.271(2) 0.036(3) Uani d PDU 0.157(2) A 1
C C11A 0.708(3) 0.883(3) 0.1682(16) 0.044(3) Uani d PDU 0.157(2) A 1
C C12A 0.622(3) 0.981(3) 0.1548(14) 0.041(3) Uani d PDU 0.157(2) A 1
H H12A 0.5765 1.0141 0.0885 0.049 Uiso calc PR 0.157(2) A 1
C C13A 0.612(3) 1.023(2) 0.2560(10) 0.034(3) Uani d PDU 0.157(2) A 1
C C14A 0.554(3) 1.111(2) 0.3115(18) 0.031(3) Uani d PDU 0.157(2) A 1
C C15A 0.444(3) 1.190(2) 0.2756(17) 0.034(3) Uani d PDU 0.157(2) A 1
H H5AA 0.3973 1.2011 0.2038 0.041 Uiso calc PR 0.157(2) A 1
C C16A 0.420(3) 1.249(3) 0.3658(18) 0.031(3) Uani d PDU 0.157(2) A 1
C C17A 0.504(3) 1.194(3) 0.4579(16) 0.027(2) Uani d PDU 0.157(2) A 1
C C18A 0.494(3) 1.222(3) 0.5575(16) 0.028(3) Uani d PDU 0.157(2) A 1
H H8AA 0.4179 1.2738 0.5608 0.033 Uiso calc PR 0.157(2) A 1
C C19A 0.569(2) 1.194(3) 0.6602(18) 0.031(3) Uani d PDU 0.157(2) A 1
H H9AA 0.5409 1.2354 0.7186 0.037 Uiso calc PR 0.157(2) A 1
C C20A 0.678(2) 1.1165(19) 0.6880(13) 0.031(2) Uani d PDU 0.157(2) A 1
C C21A 0.811(2) 1.2266(15) 0.8557(11) 0.044(3) Uani d PDU 0.157(2) A 1
H H28A 0.7457 1.2955 0.8362 0.052 Uiso calc PR 0.157(2) A 1
H H28B 0.895 1.2475 0.8268 0.052 Uiso calc PR 0.157(2) A 1
C C22A 0.848(3) 1.216(2) 0.9769(12) 0.048(3) Uani d PDU 0.157(2) A 1
H H22E 0.7642 1.1925 1.006 0.058 Uiso calc PR 0.157(2) A 1
H H22F 0.9159 1.15 0.9969 0.058 Uiso calc PR 0.157(2) A 1
C C23A 0.907(3) 1.343(2) 1.0225(16) 0.065(6) Uani d PDU 0.157(2) A 1
H H23G 0.9348 1.337 1.1007 0.098 Uiso calc PR 0.157(2) A 1
H H23H 0.8374 1.407 1.0051 0.098 Uiso calc PR 0.157(2) A 1
H H23I 0.9877 1.3668 0.9915 0.098 Uiso calc PR 0.157(2) A 1
C C24A 1.164(3) 0.652(3) 0.5766(19) 0.030(3) Uani d PDU 0.157(2) A 1
H H30A 1.1124 0.5772 0.5391 0.036 Uiso calc PR 0.157(2) A 1
H H30B 1.2302 0.684 0.5326 0.036 Uiso calc PR 0.157(2) A 1
C C25A 1.241(3) 0.613(3) 0.6842(19) 0.032(3) Uani d PDU 0.157(2) A 1
H H31A 1.1738 0.5796 0.7267 0.039 Uiso calc PR 0.157(2) A 1
H H31D 1.2882 0.6897 0.7224 0.039 Uiso calc PR 0.157(2) A 1
C C26A 1.347(4) 0.515(4) 0.679(2) 0.041(6) Uani d PDU 0.157(2) A 1
H H32A 1.4046 0.5056 0.75 0.061 Uiso calc PR 0.157(2) A 1
H H32B 1.4046 0.5413 0.6276 0.061 Uiso calc PR 0.157(2) A 1
H H32C 1.2994 0.4331 0.6553 0.061 Uiso calc PR 0.157(2) A 1
C C27A 0.766(2) 0.846(2) 0.0747(16) 0.046(3) Uani d PDU 0.157(2) A 1
H H21A 0.8318 0.7777 0.0955 0.055 Uiso calc PR 0.157(2) A 1
H H21B 0.8167 0.9193 0.0511 0.055 Uiso calc PR 0.157(2) A 1
C C28A 0.654(3) 0.799(3) -0.0173(17) 0.058(4) Uani d PDU 0.157(2) A 1
H H22A 0.5658 0.8367 -0.0114 0.07 Uiso calc PR 0.157(2) A 1
H H22B 0.6785 0.8254 -0.0862 0.07 Uiso calc PR 0.157(2) A 1
C C29A 0.638(3) 0.657(3) -0.016(3) 0.075(6) Uani d PDU 0.157(2) A 1
H H23A 0.5479 0.6295 -0.0582 0.112 Uiso calc PR 0.157(2) A 1
H H23B 0.644 0.6287 0.0586 0.112 Uiso calc PR 0.157(2) A 1
H H23C 0.7113 0.6191 -0.0462 0.112 Uiso calc PR 0.157(2) A 1
C C30A 0.314(3) 1.347(3) 0.369(2) 0.035(3) Uani d PDU 0.157(2) A 1
H H24A 0.2451 1.3128 0.4094 0.041 Uiso calc PR 0.157(2) A 1
H H24B 0.3607 1.4227 0.409 0.041 Uiso calc PR 0.157(2) A 1
C C31A 0.240(3) 1.389(3) 0.2608(19) 0.037(4) Uani d PDU 0.157(2) A 1
H H25A 0.1875 1.3155 0.2218 0.044 Uiso calc PR 0.157(2) A 1
H H25D 0.3082 1.4203 0.2182 0.044 Uiso calc PR 0.157(2) A 1
C C32A 0.142(3) 1.493(3) 0.272(2) 0.043(6) Uani d PDU 0.157(2) A 1
H H26A 0.097 1.5199 0.2005 0.065 Uiso calc PR 0.157(2) A 1
H H26B 0.1937 1.565 0.3114 0.065 Uiso calc PR 0.157(2) A 1
H H26C 0.072 1.4605 0.3113 0.065 Uiso calc PR 0.157(2) A 1
C C1B 0.7424(6) 0.9035(5) 0.1943(4) 0.0425(14) Uani d PDU 0.843(2) A 2
H H1BA 0.8128 0.9458 0.1577 0.051 Uiso calc PR 0.843(2) A 2
C C2B 0.6291(6) 0.9973(5) 0.2008(4) 0.0348(13) Uani d PDU 0.843(2) A 2
H H2BA 0.6439 1.0761 0.1619 0.042 Uiso calc PR 0.843(2) A 2
H H2BB 0.5368 0.9592 0.1701 0.042 Uiso calc PR 0.843(2) A 2
C C3B 0.6419(5) 1.0230(5) 0.3148(4) 0.0274(11) Uani d PDU 0.843(2) A 2
C C4B 0.5705(6) 1.1018(5) 0.3689(4) 0.0292(14) Uani d PDU 0.843(2) A 2
C C5B 0.4611(5) 1.1862(5) 0.3346(4) 0.0290(12) Uani d PDU 0.843(2) A 2
H H5BA 0.4123 1.1962 0.2632 0.035 Uiso calc PR 0.843(2) A 2
C C6B 0.4405(5) 1.2488(4) 0.4225(4) 0.0262(11) Uani d PDU 0.843(2) A 2
C C7B 0.5387(5) 1.2025(5) 0.5140(4) 0.0249(11) Uani d PDU 0.843(2) A 2
C C8B 0.5447(5) 1.2487(4) 0.6166(4) 0.0289(12) Uani d PDU 0.843(2) A 2
H H8BA 0.4829 1.3145 0.6211 0.035 Uiso calc PR 0.843(2) A 2
C C9B 0.6234(5) 1.2174(4) 0.7136(4) 0.0308(12) Uani d PDU 0.843(2) A 2
H H9BA 0.6037 1.2643 0.7727 0.037 Uiso calc PR 0.843(2) A 2
C C10B 0.7285(5) 1.1288(4) 0.7431(4) 0.0277(11) Uani d PDU 0.843(2) A 2
C C11B 0.7913(5) 1.1087(4) 0.8520(4) 0.0311(11) Uani d PDU 0.843(2) A 2
C C12B 0.8833(5) 1.0143(5) 0.8505(4) 0.0328(12) Uani d PDU 0.843(2) A 2
H H12B 0.9406 0.9789 0.911 0.039 Uiso calc PR 0.843(2) A 2
C C13B 0.8763(5) 0.9804(5) 0.7427(4) 0.0257(11) Uani d PDU 0.843(2) A 2
C C14B 0.9463(5) 0.8967(5) 0.6892(4) 0.0243(11) Uani d PDU 0.843(2) A 2
C C15B 1.0517(5) 0.8101(5) 0.7240(4) 0.0285(12) Uani d PDU 0.843(2) A 2
H H15B 1.0941 0.7942 0.7962 0.034 Uiso calc PR 0.843(2) A 2
C C16B 1.0802(5) 0.7548(5) 0.6351(4) 0.0244(11) Uani d PDU 0.843(2) A 2
C C17B 0.9922(5) 0.8076(5) 0.5432(4) 0.0230(11) Uani d PDU 0.843(2) A 2
C C18B 0.9930(5) 0.7746(5) 0.4411(4) 0.0261(12) Uani d PDU 0.843(2) A 2
H H18B 1.0625 0.7167 0.435 0.031 Uiso calc PR 0.843(2) A 2
C C19B 0.9144(5) 0.8065(5) 0.3408(4) 0.0306(12) Uani d PDU 0.843(2) A 2
H H19B 0.9402 0.7652 0.2813 0.037 Uiso calc PR 0.843(2) A 2
C C20B 0.8074(5) 0.8861(5) 0.3136(4) 0.0331(13) Uani d PDU 0.843(2) A 2
C C21B 0.6922(5) 0.7841(5) 0.1361(4) 0.0492(14) Uani d PDU 0.843(2) A 2
H H21C 0.7679 0.7238 0.1481 0.059 Uiso calc PR 0.843(2) A 2
H H21D 0.616 0.7469 0.1679 0.059 Uiso calc PR 0.843(2) A 2
C C22B 0.6437(7) 0.7953(6) 0.0212(4) 0.0578(16) Uani d PDU 0.843(2) A 2
H H22C 0.7228 0.8181 -0.0133 0.069 Uiso calc PR 0.843(2) A 2
H H22D 0.5779 0.8645 0.0078 0.069 Uiso calc PR 0.843(2) A 2
C C23B 0.5740(6) 0.6741(5) -0.0286(6) 0.068(2) Uani d PDU 0.843(2) A 2
H H23D 0.5471 0.6843 -0.1064 0.101 Uiso calc PR 0.843(2) A 2
H H23E 0.4918 0.6544 0.0017 0.101 Uiso calc PR 0.843(2) A 2
H H23F 0.6379 0.6048 -0.0136 0.101 Uiso calc PR 0.843(2) A 2
C C24B 0.3412(5) 1.3525(4) 0.4267(4) 0.0316(12) Uani d PDU 0.843(2) A 2
H H24C 0.2746 1.3239 0.4717 0.038 Uiso calc PR 0.843(2) A 2
H H24D 0.3934 1.4278 0.4625 0.038 Uiso calc PR 0.843(2) A 2
C C25B 0.2616(5) 1.3916(5) 0.3194(4) 0.0344(13) Uani d PDU 0.843(2) A 2
H H25B 0.209 1.3166 0.2832 0.041 Uiso calc PR 0.843(2) A 2
H H25C 0.3275 1.4213 0.2743 0.041 Uiso calc PR 0.843(2) A 2
C C26B 0.1619(5) 1.4961(5) 0.3275(4) 0.0366(15) Uani d PDU 0.843(2) A 2
H H26D 0.1132 1.5173 0.2554 0.055 Uiso calc PR 0.843(2) A 2
H H26E 0.2134 1.5716 0.3617 0.055 Uiso calc PR 0.843(2) A 2
H H26F 0.0949 1.4667 0.3708 0.055 Uiso calc PR 0.843(2) A 2
C C27B 0.7645(5) 1.1758(4) 0.9482(4) 0.0367(12) Uani d PDU 0.843(2) A 2
H H27C 0.7977 1.1243 1.0123 0.044 Uiso calc PR 0.843(2) A 2
H H27D 0.6636 1.1829 0.9416 0.044 Uiso calc PR 0.843(2) A 2
C C28B 0.8336(5) 1.3087(4) 0.9653(4) 0.0474(14) Uani d PDU 0.843(2) A 2
H H28C 0.7985 1.3608 0.9021 0.057 Uiso calc PR 0.843(2) A 2
H H28D 0.8068 1.3487 1.0286 0.057 Uiso calc PR 0.843(2) A 2
C C29B 0.9883(5) 1.3095(5) 0.9821(4) 0.0603(16) Uani d PDU 0.843(2) A 2
H H29D 1.0254 1.3972 0.9912 0.09 Uiso calc PR 0.843(2) A 2
H H29E 1.0159 1.2706 0.9196 0.09 Uiso calc PR 0.843(2) A 2
H H29F 1.0244 1.2613 1.0465 0.09 Uiso calc PR 0.843(2) A 2
C C30B 1.1807(5) 0.6532(5) 0.6279(4) 0.0261(12) Uani d PDU 0.843(2) A 2
H H30C 1.2494 0.6859 0.5864 0.031 Uiso calc PR 0.843(2) A 2
H H30D 1.1302 0.5796 0.5878 0.031 Uiso calc PR 0.843(2) A 2
C C31B 1.2562(5) 0.6084(5) 0.7359(4) 0.0337(13) Uani d PDU 0.843(2) A 2
H H31B 1.3097 0.6808 0.7757 0.04 Uiso calc PR 0.843(2) A 2
H H31C 1.1882 0.5766 0.7785 0.04 Uiso calc PR 0.843(2) A 2
C C32B 1.3528(6) 0.5044(6) 0.7229(4) 0.0347(15) Uani d PDU 0.843(2) A 2
H H32D 1.3989 0.4766 0.7938 0.052 Uiso calc PR 0.843(2) A 2
H H32E 1.422 0.5365 0.6827 0.052 Uiso calc PR 0.843(2) A 2
H H32F 1.3 0.4325 0.6836 0.052 Uiso calc PR 0.843(2) A 2
Co Co1A 0.7324(6) 0.9960(6) 0.4676(6) 0.0462(17) Uani d PDU 0.157(2) A 1
Co Co1B 0.76353(10) 1.00582(10) 0.52753(9) 0.0223(2) Uani d PDU 0.843(2) A 2
N N1A 0.742(2) 1.0453(18) 0.6155(9) 0.024(3) Uani d PDU 0.157(2) A 1
N N2A 0.8814(19) 0.891(2) 0.5268(17) 0.025(3) Uani d PDU 0.157(2) A 1
N N3A 0.732(3) 0.954(2) 0.3241(11) 0.032(3) Uani d PDU 0.157(2) A 1
N N4A 0.587(3) 1.110(3) 0.421(2) 0.028(3) Uani d PDU 0.157(2) A 1
N N1B 0.7440(4) 0.9593(4) 0.3783(3) 0.0234(9) Uani d PDU 0.843(2) A 2
N N2B 0.6149(4) 1.1141(4) 0.4772(3) 0.0255(11) Uani d PDU 0.843(2) A 2
N N3B 0.7781(4) 1.0496(4) 0.6746(3) 0.0219(9) Uani d PDU 0.843(2) A 2
N N4B 0.9092(4) 0.8946(4) 0.5808(3) 0.0232(11) Uani d PDU 0.843(2) A 2

loop_
_atom_site_aniso_label
_atom_site_aniso_U_11
_atom_site_aniso_U_22
_atom_site_aniso_U_33
_atom_site_aniso_U_12
_atom_site_aniso_U_13
_atom_site_aniso_U_23
C1A 0.037(4) 0.033(4) 0.032(4) 0.003(4) 0.004(4) 0.002(4)
C2A 0.035(4) 0.031(4) 0.030(5) 0.006(4) 0.003(4) 0.001(4)
C3A 0.029(4) 0.025(4) 0.027(4) 0.005(4) 0.004(4) 0.000(4)
C4A 0.026(4) 0.022(4) 0.024(5) 0.008(4) 0.003(4) 0.000(4)
C5A 0.030(4) 0.027(4) 0.026(4) 0.006(4) 0.003(4) 0.002(4)
C6A 0.028(4) 0.027(4) 0.026(4) 0.005(4) 0.005(4) 0.002(4)
C7A 0.027(4) 0.025(4) 0.025(4) 0.008(4) 0.003(4) -0.001(4)
C8A 0.031(5) 0.031(5) 0.030(5) 0.008(4) 0.002(4) -0.002(5)
C9A 0.031(5) 0.034(5) 0.036(5) 0.009(4) 0.001(4) -0.003(5)
C10A 0.034(4) 0.035(4) 0.037(4) 0.011(4) 0.001(4) -0.004(4)
C11A 0.041(4) 0.040(4) 0.045(4) 0.013(4) -0.005(4) -0.006(4)
C12A 0.040(5) 0.039(5) 0.040(5) 0.010(4) -0.001(5) -0.006(5)
C13A 0.033(4) 0.033(4) 0.034(5) 0.009(4) 0.001(4) -0.003(4)
C14A 0.030(4) 0.031(4) 0.031(4) 0.005(4) 0.002(4) -0.001(4)
C15A 0.032(5) 0.031(5) 0.038(5) 0.006(5) 0.000(5) 0.002(5)
C16A 0.029(4) 0.026(4) 0.036(4) 0.005(4) 0.001(4) 0.001(4)
C17A 0.025(4) 0.025(4) 0.030(4) 0.005(3) 0.004(4) 0.001(4)
C18A 0.025(5) 0.027(5) 0.031(5) 0.002(4) 0.004(4) -0.005(5)
C19A 0.029(5) 0.029(5) 0.034(5) 0.005(4) 0.005(4) 0.000(4)
C20A 0.028(4) 0.031(4) 0.033(4) 0.005(4) 0.005(4) 0.002(4)
C21A 0.048(4) 0.039(4) 0.043(4) 0.008(4) 0.006(4) 0.003(4)
C22A 0.054(5) 0.042(5) 0.049(5) 0.012(5) 0.009(5) -0.002(5)
C23A 0.064(8) 0.061(8) 0.071(8) 0.012(7) 0.013(7) -0.005(7)
C24A 0.030(5) 0.030(5) 0.028(5) 0.004(4) 0.003(5) 0.003(5)
C25A 0.031(5) 0.035(5) 0.031(5) 0.003(4) 0.006(5) 0.002(5)
C26A 0.043(8) 0.036(8) 0.040(9) 0.005(7) -0.001(7) 0.008(7)
C27A 0.045(5) 0.049(5) 0.044(5) 0.015(4) 0.006(4) 0.001(4)
C28A 0.060(6) 0.065(6) 0.050(6) 0.018(5) 0.008(5) -0.004(5)
C29A 0.081(9) 0.071(8) 0.074(8) 0.017(7) 0.018(7) 0.003(7)
C30A 0.031(5) 0.032(5) 0.040(5) 0.003(4) 0.004(5) 0.001(5)
C31A 0.033(6) 0.035(6) 0.041(6) 0.003(5) 0.003(6) 0.001(6)
C32A 0.047(8) 0.038(8) 0.042(8) 0.000(7) 0.002(7) 0.001(7)
C1B 0.039(3) 0.040(3) 0.044(3) 0.012(2) -0.006(2) -0.006(2)
C2B 0.036(2) 0.034(3) 0.033(3) 0.018(2) -0.002(3) -0.014(3)
C3B 0.026(2) 0.030(2) 0.024(2) 0.007(2) -0.003(2) -0.001(2)
C4B 0.029(3) 0.030(3) 0.025(3) 0.004(2) -0.002(3) -0.001(3)
C5B 0.026(2) 0.028(2) 0.030(3) 0.009(2) -0.004(2) 0.000(2)
C6B 0.021(2) 0.021(2) 0.036(3) 0.0081(19) 0.003(2) 0.001(2)
C7B 0.022(2) 0.023(2) 0.030(3) 0.002(2) 0.007(2) -0.002(2)
C8B 0.026(3) 0.025(3) 0.038(3) 0.008(2) 0.009(2) 0.001(2)
C9B 0.030(3) 0.026(2) 0.037(3) 0.008(2) 0.008(2) -0.004(2)
C10B 0.030(2) 0.029(2) 0.025(3) 0.007(2) 0.007(2) 0.001(2)
C11B 0.038(3) 0.027(2) 0.030(2) 0.007(2) 0.009(2) 0.001(2)
C12B 0.037(3) 0.033(2) 0.029(3) 0.006(2) 0.006(2) 0.003(2)
C13B 0.027(2) 0.027(2) 0.024(2) 0.008(2) 0.006(2) 0.002(2)
C14B 0.028(2) 0.022(2) 0.025(2) 0.0065(19) 0.006(2) 0.004(2)
C15B 0.032(3) 0.031(3) 0.022(3) 0.011(2) 0.003(2) 0.006(2)
C16B 0.026(2) 0.025(2) 0.023(2) 0.0046(19) 0.006(2) -0.001(2)
C17B 0.025(2) 0.022(2) 0.022(2) 0.008(2) 0.004(2) 0.000(2)
C18B 0.025(3) 0.027(2) 0.024(3) 0.010(2) -0.001(2) -0.002(2)
C19B 0.031(3) 0.031(3) 0.029(3) 0.013(2) 0.001(2) -0.005(2)
C20B 0.028(3) 0.033(2) 0.036(3) 0.008(2) 0.000(2) -0.003(2)
C21B 0.049(3) 0.045(3) 0.049(3) 0.023(2) -0.005(2) -0.004(2)
C22B 0.068(3) 0.072(3) 0.035(3) 0.021(3) 0.010(3) -0.011(3)
C23B 0.062(4) 0.055(4) 0.075(4) 0.021(3) -0.017(4) 0.003(3)
C24B 0.025(2) 0.024(2) 0.045(3) 0.006(2) 0.003(2) -0.002(2)
C25B 0.025(3) 0.030(3) 0.046(3) 0.008(2) 0.000(3) 0.000(3)
C26B 0.029(3) 0.031(3) 0.050(4) 0.011(2) 0.005(3) 0.000(3)
C27B 0.044(3) 0.037(3) 0.034(3) 0.015(2) 0.015(2) 0.003(2)
C28B 0.063(3) 0.036(3) 0.043(3) 0.017(2) 0.007(2) 0.000(2)
C29B 0.065(4) 0.052(3) 0.063(4) 0.005(3) 0.009(3) -0.007(3)
C30B 0.025(2) 0.028(2) 0.026(3) 0.0107(19) 0.005(2) 0.004(2)
C31B 0.034(3) 0.036(3) 0.032(3) 0.012(2) 0.006(3) 0.002(3)
C32B 0.035(3) 0.034(3) 0.035(3) 0.014(2) 0.002(3) 0.009(3)
Co1A 0.054(3) 0.034(2) 0.044(4) 0.008(2) -0.008(3) 0.000(3)
Co1B 0.0207(4) 0.0198(4) 0.0272(6) 0.0089(3) 0.0046(4) -0.0003(4)
N1A 0.024(4) 0.026(4) 0.022(5) 0.008(4) 0.004(4) 0.005(4)
N2A 0.027(5) 0.021(4) 0.026(5) 0.011(4) 0.001(4) 0.000(5)
N3A 0.029(4) 0.032(4) 0.032(4) 0.008(4) 0.004(4) -0.004(4)
N4A 0.028(4) 0.025(4) 0.029(5) 0.005(4) 0.002(4) -0.001(4)
N1B 0.028(2) 0.026(2) 0.018(2) 0.0089(17) 0.006(2) -0.008(2)
N2B 0.026(2) 0.022(2) 0.029(2) 0.0082(17) 0.005(2) 0.000(2)
N3B 0.020(2) 0.0196(19) 0.026(2) 0.0115(17) 0.0040(18) 0.0034(19)
N4B 0.025(2) 0.022(2) 0.022(2) 0.0087(18) 0.004(2) -0.002(2)

loop_
_atom_type_symbol
_atom_type_description
_atom_type_scat_dispersion_real
_atom_type_scat_dispersion_imag
_atom_type_scat_source
C C 0.0033 0.0016 'International Tables Vol C Tables 4.2.6.8 and 6.1.1.4'
H H 0.0000 0.0000 'International Tables Vol C Tables 4.2.6.8 and 6.1.1.4'
N N 0.0061 0.0033 'International Tables Vol C Tables 4.2.6.8 and 6.1.1.4'
Co Co 0.3494 0.9721 'International Tables Vol C Tables 4.2.6.8 and 6.1.1.4'

loop_
_geom_angle_atom_site_label_1
_geom_angle_atom_site_label_2
_geom_angle_atom_site_label_3
_geom_angle
C21A C1A C20A 112.0(11)
C21A C1A C2A 111.0(12)
C20A C1A C2A 100.4(13)
C3A C2A C1A 105.0(14)
N1A C3A C4A 116.6(19)
N1A C3A C2A 117.7(15)
C4A C3A C2A 126.(2)
N2A C4A C3A 113.(2)
N2A C4A C5A 110.6(15)
C3A C4A C5A 136.(2)
C6A C5A C4A 109.5(16)
C5A C6A C7A 103.6(16)
C5A C6A C24A 134.(2)
C7A C6A C24A 122.1(19)
C8A C7A N2A 123.(2)
C8A C7A C6A 124.(2)
N2A C7A C6A 112.4(16)
C7A C8A C9A 139.(2)
C8A C9A C10A 124.(2)
N3A C10A C11A 108.4(17)
N3A C10A C9A 135.(2)
C11A C10A C9A 117.(2)
C12A C11A C10A 111.7(12)
C12A C11A C27A 117.(2)
C10A C11A C27A 124.1(19)
C11A C12A C13A 106.8(12)
C12A C13A C14A 144.2(16)
C12A C13A N3A 100.3(12)
C14A C13A N3A 114.6(13)
N4A C14A C13A 117.7(18)
N4A C14A C15A 111.5(15)
C13A C14A C15A 129.9(19)
C16A C15A C14A 105.1(16)
C15A C16A C17A 108.8(16)
C15A C16A C30A 125.6(19)
C17A C16A C30A 125.(2)
C18A C17A N4A 130.(2)
C18A C17A C16A 123.(2)
N4A C17A C16A 107.2(17)
C17A C18A C19A 135.(2)
C20A C19A C18A 130.(2)
C19A C20A N1A 126.4(16)
C19A C20A C1A 119.8(16)
N1A C20A C1A 113.8(14)
C1A C21A C22A 109.9(11)
C23A C22A C21A 108.3(11)
C25A C24A C6A 111.(2)
C24A C25A C26A 114.(2)
C11A C27A C28A 111.5(14)
C29A C28A C27A 110.2(14)
C31A C30A C16A 115.(2)
C30A C31A C32A 111.(2)
C21B C1B C2B 114.3(4)
C21B C1B C20B 114.2(4)
C2B C1B C20B 102.2(4)
C3B C2B C1B 104.4(4)
N1B C3B C4B 115.0(4)
N1B C3B C2B 114.1(4)
C4B C3B C2B 130.9(4)
N2B C4B C3B 117.1(4)
N2B C4B C5B 109.5(4)
C3B C4B C5B 133.2(5)
C6B C5B C4B 107.1(4)
C5B C6B C7B 107.3(5)
C5B C6B C24B 127.0(4)
C7B C6B C24B 125.6(4)
N2B C7B C8B 130.1(5)
N2B C7B C6B 108.1(4)
C8B C7B C6B 121.8(5)
C9B C8B C7B 132.0(5)
C8B C9B C10B 132.7(5)
N3B C10B C9B 126.1(4)
N3B C10B C11B 111.6(4)
C9B C10B C11B 122.3(4)
C12B C11B C10B 106.3(4)
C12B C11B C27B 126.5(4)
C10B C11B C27B 127.2(4)
C11B C12B C13B 106.9(4)
C12B C13B C14B 134.5(4)
C12B C13B N3B 111.4(4)
C14B C13B N3B 114.0(4)
N4B C14B C13B 115.6(4)
N4B C14B C15B 110.8(4)
C13B C14B C15B 133.5(4)
C16B C15B C14B 106.9(4)
C15B C16B C17B 107.8(4)
C15B C16B C30B 128.2(4)
C17B C16B C30B 124.0(4)
C18B C17B N4B 128.1(5)
C18B C17B C16B 124.1(5)
N4B C17B C16B 107.8(4)
C17B C18B C19B 134.5(5)
C20B C19B C18B 131.6(5)
N1B C20B C19B 129.6(5)
N1B C20B C1B 110.8(4)
C19B C20B C1B 119.6(4)
C22B C21B C1B 115.7(5)
C21B C22B C23B 112.1(5)
C25B C24B C6B 115.1(4)
C24B C25B C26B 113.3(4)
C11B C27B C28B 113.8(4)
C29B C28B C27B 113.8(4)
C16B C30B C31B 114.2(4)
C32B C31B C30B 111.4(4)
N3A Co1A N4A 89.3(12)
N3A Co1A N2A 95.6(11)
N4A Co1A N2A 174.7(12)
N3A Co1A N1A 176.8(11)
N4A Co1A N1A 91.4(11)
N2A Co1A N1A 83.5(10)
N3B Co1B N2B 95.14(17)
N3B Co1B N4B 83.88(16)
N2B Co1B N4B 178.2(2)
N3B Co1B N1B 178.50(19)
N2B Co1B N1B 84.26(17)
N4B Co1B N1B 96.67(18)
C3A N1A C20A 103.1(12)
C3A N1A Co1A 111.9(13)
C20A N1A Co1A 144.8(15)
C4A N2A C7A 103.8(14)
C4A N2A Co1A 114.7(15)
C7A N2A Co1A 141.4(17)
C10A N3A C13A 111.0(15)
C10A N3A Co1A 140.(2)
C13A N3A Co1A 106.7(14)
C17A N4A C14A 107.0(15)
C17A N4A Co1A 142.(2)
C14A N4A Co1A 110.6(16)
C3B N1B C20B 108.6(4)
C3B N1B Co1B 112.0(3)
C20B N1B Co1B 139.3(3)
C7B N2B C4B 108.0(4)
C7B N2B Co1B 140.5(3)
C4B N2B Co1B 111.5(3)
C10B N3B C13B 103.8(4)
C10B N3B Co1B 143.1(3)
C13B N3B Co1B 113.0(3)
C14B N4B C17B 106.6(4)
C14B N4B Co1B 113.4(3)
C17B N4B Co1B 140.0(3)

loop_
_geom_bond_atom_site_label_1
_geom_bond_atom_site_label_2
_geom_bond_distance
C1A C21A 1.506(13)
C1A C20A 1.543(10)
C1A C2A 1.559(18)
C2A C3A 1.435(17)
C3A N1A 1.39(3)
C3A C4A 1.401(17)
C4A N2A 1.38(3)
C4A C5A 1.436(18)
C5A C6A 1.351(18)
C6A C7A 1.464(18)
C6A C24A 1.516(13)
C7A C8A 1.363(17)
C7A N2A 1.39(3)
C8A C9A 1.380(17)
C9A C10A 1.456(18)
C10A N3A 1.21(3)
C10A C11A 1.351(17)
C11A C12A 1.355(17)
C11A C27A 1.471(13)
C12A C13A 1.377(16)
C13A C14A 1.370(16)
C13A N3A 1.54(3)
C14A N4A 1.36(3)
C14A C15A 1.401(17)
C15A C16A 1.362(17)
C16A C17A 1.435(18)
C16A C30A 1.509(13)
C17A C18A 1.321(17)
C17A N4A 1.37(3)
C18A C19A 1.412(17)
C19A C20A 1.365(17)
C20A N1A 1.44(2)
C21A C22A 1.517(13)
C22A C23A 1.504(9)
C24A C25A 1.496(13)
C25A C26A 1.515(14)
C27A C28A 1.510(13)
C28A C29A 1.502(14)
C30A C31A 1.504(13)
C31A C32A 1.512(14)
C1B C21B 1.476(6)
C1B C2B 1.537(6)
C1B C20B 1.542(6)
C2B C3B 1.450(6)
C3B N1B 1.366(6)
C3B C4B 1.372(6)
C4B N2B 1.364(5)
C4B C5B 1.431(6)
C5B C6B 1.346(6)
C6B C7B 1.462(6)
C6B C24B 1.504(5)
C7B N2B 1.356(6)
C7B C8B 1.377(6)
C8B C9B 1.373(6)
C9B C10B 1.422(6)
C10B N3B 1.372(5)
C10B C11B 1.423(6)
C11B C12B 1.376(6)
C11B C27B 1.478(5)
C12B C13B 1.400(6)
C13B C14B 1.393(6)
C13B N3B 1.400(5)
C14B N4B 1.353(5)
C14B C15B 1.419(6)
C15B C16B 1.349(6)
C16B C17B 1.443(6)
C16B C30B 1.503(5)
C17B C18B 1.341(6)
C17B N4B 1.395(6)
C18B C19B 1.407(6)
C19B C20B 1.369(6)
C20B N1B 1.374(6)
C21B C22B 1.452(5)
C22B C23B 1.504(6)
C24B C25B 1.505(5)
C25B C26B 1.522(5)
C27B C28B 1.531(6)
C28B C29B 1.502(6)
C30B C31B 1.516(5)
C31B C32B 1.509(5)
Co1A N3A 1.871(10)
Co1A N4A 1.916(10)
Co1A N2A 1.917(10)
Co1A N1A 1.928(10)
Co1B N3B 1.896(4)
Co1B N2B 1.910(4)
Co1B N4B 1.915(4)
Co1B N1B 1.926(4)
